data_2300740
loop_
_publ_author_name
'Shtender, Vitalii'
'Cedervall, Johan'
'Ek, Gustav'
'Zlotea, Claudia'
'Andersson, Mikael S.'
'Manuel, Pascal'
'Sahlberg, Martin'
'H&#xe4;ussermann, Ulrich'

_publ_section_title
;
 Revisiting the hydrogenation behavior of NdGa and its hydride phases.
;
_journal_coeditor_code NB5371
_journal_issue 'Pt 2'
_journal_name_full 'Journal of applied crystallography'
_journal_page_first 248
_journal_page_last 257
_journal_paper_doi 10.1107/S1600576724000554
_journal_volume 57
_journal_year 2024
_chemical_formula_sum 'Ga3 Nd3'
_chemical_formula_weight 641.88
_space_group_crystal_system orthorhombic
_space_group_IT_number 63
_space_group_name_Hall '-C 2c 2'
_space_group_name_H-M_alt 'C m c m'
_atom_sites_solution_primary 12
_audit_creation_method SHELXL-2019/1
_cell_angle_alpha 90
_cell_angle_beta 90
_cell_angle_gamma 90
_cell_formula_units_Z 4
_cell_length_a 12.332(2)
_cell_length_b 12.264(2)
_cell_length_c 4.1782(7)
_cell_measurement_reflns_used 7329
_cell_measurement_temperature 296(2)
_cell_measurement_theta_max 39.415
_cell_measurement_theta_min 2.342
_cell_volume 631.91(18)
_computing_structure_refinement 'SHELXL-2019/1 (Sheldrick, 2019)'
_diffrn_ambient_temperature 296(2)
_diffrn_measured_fraction_theta_full 1.000
_diffrn_measured_fraction_theta_max 0.989
_diffrn_measurement_device_type 'Bruker D8'
_diffrn_radiation_type MoK\a
_diffrn_radiation_wavelength 0.71073
_diffrn_reflns_av_R_equivalents 0.0306
_diffrn_reflns_av_unetI/netI 0.0217
_diffrn_reflns_Laue_measured_fraction_full 1.000
_diffrn_reflns_Laue_measured_fraction_max 0.989
_diffrn_reflns_limit_h_max 21
_diffrn_reflns_limit_h_min -21
_diffrn_reflns_limit_k_max 21
_diffrn_reflns_limit_k_min -21
_diffrn_reflns_limit_l_max 7
_diffrn_reflns_limit_l_min -7
_diffrn_reflns_number 7329
_diffrn_reflns_point_group_measured_fraction_full 1.000
_diffrn_reflns_point_group_measured_fraction_max 0.989
_diffrn_reflns_theta_full 25.242
_diffrn_reflns_theta_max 39.415
_diffrn_reflns_theta_min 2.342
_exptl_absorpt_coefficient_mu 36.650
_exptl_absorpt_correction_T_max 0.698
_exptl_absorpt_correction_T_min 0.641
_exptl_absorpt_correction_type multi-scan
_exptl_absorpt_process_details SADABS
_exptl_crystal_density_diffrn 6.747
_exptl_crystal_description needle
_exptl_crystal_F_000 1092
_exptl_crystal_size_max 0.03
_exptl_crystal_size_mid 0.01
_exptl_crystal_size_min 0.01
_refine_diff_density_max 4.216
_refine_diff_density_min -3.410
_refine_diff_density_rms 0.521
_refine_ls_extinction_method none
_refine_ls_goodness_of_fit_ref 1.080
_refine_ls_hydrogen_treatment undef
_refine_ls_matrix_type full
_refine_ls_number_parameters 21
_refine_ls_number_reflns 1070
_refine_ls_number_restraints 0
_refine_ls_restrained_S_all 1.080
_refine_ls_R_factor_all 0.0376
_refine_ls_R_factor_gt 0.0295
_refine_ls_shift/su_max 0.001
_refine_ls_shift/su_mean 0.000
_refine_ls_structure_factor_coef Fsqd
_refine_ls_weighting_details 'w=1/[\s^2^(Fo^2^)+(0.0253P)^2^+17.8283P] where P=(Fo^2^+2Fc^2^)/3'
_refine_ls_weighting_scheme calc
_refine_ls_wR_factor_gt 0.0651
_refine_ls_wR_factor_ref 0.0683
_reflns_Friedel_coverage 0.000
_reflns_number_gt 919
_reflns_number_total 1070
_reflns_threshold_expression 'I > 2\s(I)'
_cod_data_source_file nb5371sup1.cif
_cod_data_source_block NdGaH1.6
_cod_depositor_comments
;Adding full bibliography for 2300736--2300740.cif.

 Adding full bibliography for 2300736--2300740.cif.
;
_cod_original_cell_volume 631.93(19)
_cod_database_code 2300740
_cod_database_fobs_code 2300740
_shelx_shelxl_version_number 2019/1
_shelx_space_group_comment
;
The symmetry employed for this shelxl refinement is uniquely defined
by the following loop, which should always be used as a source of
symmetry information in preference to the above space-group names.
They are only intended as comments.
;

loop_
_space_group_symop_operation_xyz
'x, y, z'
'x, -y, -z'
'-x, y, -z+1/2'
'-x, -y, z+1/2'
'x+1/2, y+1/2, z'
'x+1/2, -y+1/2, -z'
'-x+1/2, y+1/2, -z+1/2'
'-x+1/2, -y+1/2, z+1/2'
'-x, -y, -z'
'-x, y, z'
'x, -y, z-1/2'
'x, y, -z-1/2'
'-x+1/2, -y+1/2, -z'
'-x+1/2, y+1/2, z'
'x+1/2, -y+1/2, z-1/2'
'x+1/2, y+1/2, -z-1/2'

loop_
_atom_site_label
_atom_site_type_symbol
_atom_site_fract_x
_atom_site_fract_y
_atom_site_fract_z
_atom_site_U_iso_or_equiv
_atom_site_adp_type
_atom_site_occupancy
_atom_site_site_symmetry_order
_atom_site_calc_flag
_atom_site_refinement_flags_posn
_atom_site_refinement_flags_adp
_atom_site_refinement_flags_occupancy
_atom_site_disorder_assembly
_atom_site_disorder_group
Nd1 Nd 0.33074(2) 0.35288(2) 0.250000 0.00599(7) Uani 1 2 d S T P . .
Nd2 Nd 0.000000 0.33632(3) 0.250000 0.00632(8) Uani 1 4 d S T P . .
Ga2 Ga 0.000000 0.05919(7) 0.250000 0.00782(15) Uani 1 4 d S T P . .
Ga1 Ga 0.34675(6) 0.05837(6) 0.250000 0.00990(13) Uani 1 2 d S T P . .

loop_
_atom_site_aniso_label
_atom_site_aniso_U_11
_atom_site_aniso_U_22
_atom_site_aniso_U_33
_atom_site_aniso_U_23
_atom_site_aniso_U_13
_atom_site_aniso_U_12
Nd1 0.00493(11) 0.00808(12) 0.00497(12) 0.000 0.000 -0.00097(8)
Nd2 0.00459(15) 0.00972(17) 0.00465(17) 0.000 0.000 0.000
Ga2 0.0102(4) 0.0076(3) 0.0056(4) 0.000 0.000 0.000
Ga1 0.0150(3) 0.0092(3) 0.0055(3) 0.000 0.000 -0.0014(2)

loop_
_atom_type_symbol
_atom_type_description
_atom_type_scat_dispersion_real
_atom_type_scat_dispersion_imag
_atom_type_scat_source
Ga Ga 0.2307 1.6083 'International Tables Vol C Tables 4.2.6.8 and 6.1.1.4'
Nd Nd -0.1943 3.0179 'International Tables Vol C Tables 4.2.6.8 and 6.1.1.4'

loop_
_geom_angle_atom_site_label_1
_geom_angle_atom_site_label_2
_geom_angle_atom_site_label_3
_geom_angle
_geom_angle_site_symmetry_1
_geom_angle_site_symmetry_3
_geom_angle_publ_flag
Ga2 Nd1 Ga2 83.285(17) 13_556 13 ?
Ga2 Nd1 Ga1 140.13(2) 13_556 13 ?
Ga2 Nd1 Ga1 84.499(17) 13 13 ?
Ga2 Nd1 Ga1 84.499(17) 13_556 13_556 ?
Ga2 Nd1 Ga1 140.13(2) 13 13_556 ?
Ga1 Nd1 Ga1 81.04(2) 13 13_556 ?
Ga2 Nd1 Ga2 46.599(18) 13_556 5 ?
Ga2 Nd1 Ga2 46.599(18) 13 5 ?
Ga1 Nd1 Ga2 99.909(19) 13 5 ?
Ga1 Nd1 Ga2 99.909(19) 13_556 5 ?
Ga2 Nd1 Ga1 100.16(2) 13_556 14 ?
Ga2 Nd1 Ga1 100.16(2) 13 14 ?
Ga1 Nd1 Ga1 45.420(16) 13 14 ?
Ga1 Nd1 Ga1 45.420(16) 13_556 14 ?
Ga2 Nd1 Ga1 80.50(2) 5 14 ?
Ga2 Nd1 Nd2 102.270(16) 13_556 13 ?
Ga2 Nd1 Nd2 58.22(2) 13 13 ?
Ga1 Nd1 Nd2 103.065(15) 13 13 ?
Ga1 Nd1 Nd2 161.590(17) 13_556 13 ?
Ga2 Nd1 Nd2 97.058(16) 5 13 ?
Ga1 Nd1 Nd2 146.191(7) 14 13 ?
Ga2 Nd1 Nd2 58.22(2) 13_556 13_556 ?
Ga2 Nd1 Nd2 102.270(16) 13 13_556 ?
Ga1 Nd1 Nd2 161.590(17) 13 13_556 ?
Ga1 Nd1 Nd2 103.065(15) 13_556 13_556 ?
Ga2 Nd1 Nd2 97.058(16) 5 13_556 ?
Ga1 Nd1 Nd2 146.191(7) 14 13_556 ?
Nd2 Nd1 Nd2 67.593(13) 13 13_556 ?
Ga2 Nd1 Nd1 158.86(2) 13_556 13 ?
Ga2 Nd1 Nd1 102.037(15) 13 13 ?
Ga1 Nd1 Nd1 61.001(17) 13 13 ?
Ga1 Nd1 Nd1 102.900(19) 13_556 13 ?
Ga2 Nd1 Nd1 146.960(8) 5 13 ?
Ga1 Nd1 Nd1 98.996(19) 14 13 ?
Nd2 Nd1 Nd1 65.097(13) 13 13 ?
Nd2 Nd1 Nd1 100.669(17) 13_556 13 ?
Ga2 Nd1 Nd1 102.037(15) 13_556 13_556 ?
Ga2 Nd1 Nd1 158.86(2) 13 13_556 ?
Ga1 Nd1 Nd1 102.900(19) 13 13_556 ?
Ga1 Nd1 Nd1 61.001(17) 13_556 13_556 ?
Ga2 Nd1 Nd1 146.960(8) 5 13_556 ?
Ga1 Nd1 Nd1 98.996(19) 14 13_556 ?
Nd2 Nd1 Nd1 100.669(17) 13 13_556 ?
Nd2 Nd1 Nd1 65.097(13) 13_556 13_556 ?
Nd1 Nd1 Nd1 66.039(14) 13 13_556 ?
Ga2 Nd1 Nd2 132.857(9) 13_556 . ?
Ga2 Nd1 Nd2 132.857(9) 13 . ?
Ga1 Nd1 Nd2 48.469(13) 13 . ?
Ga1 Nd1 Nd2 48.469(13) 13_556 . ?
Ga2 Nd1 Nd2 132.373(15) 5 . ?
Ga1 Nd1 Nd2 51.875(16) 14 . ?
Nd2 Nd1 Nd2 121.626(8) 13 . ?
Nd2 Nd1 Nd2 121.626(9) 13_556 . ?
Nd1 Nd1 Nd2 56.529(10) 13 . ?
Nd1 Nd1 Nd2 56.529(10) 13_556 . ?
Ga1 Nd2 Ga1 130.74(3) 13_556 6_455 ?
Ga1 Nd2 Ga1 75.16(3) 13_556 6_456 ?
Ga1 Nd2 Ga1 84.77(2) 6_455 6_456 ?
Ga1 Nd2 Ga1 84.77(2) 13_556 13 ?
Ga1 Nd2 Ga1 75.16(3) 6_455 13 ?
Ga1 Nd2 Ga1 130.74(3) 6_456 13 ?
Ga1 Nd2 Ga1 46.365(15) 13_556 14 ?
Ga1 Nd2 Ga1 90.31(2) 6_455 14 ?
Ga1 Nd2 Ga1 90.31(2) 6_456 14 ?
Ga1 Nd2 Ga1 46.365(15) 13 14 ?
Ga1 Nd2 Ga1 90.31(2) 13_556 5_455 ?
Ga1 Nd2 Ga1 46.365(15) 6_455 5_455 ?
Ga1 Nd2 Ga1 46.365(15) 6_456 5_455 ?
Ga1 Nd2 Ga1 90.31(2) 13 5_455 ?
Ga1 Nd2 Ga1 69.52(3) 14 5_455 ?
Ga1 Nd2 Ga2 114.629(15) 13_556 . ?
Ga1 Nd2 Ga2 114.629(15) 6_455 . ?
Ga1 Nd2 Ga2 114.629(15) 6_456 . ?
Ga1 Nd2 Ga2 114.629(15) 13 . ?
Ga1 Nd2 Ga2 145.239(15) 14 . ?
Ga1 Nd2 Ga2 145.239(15) 5_455 . ?
Ga1 Nd2 Nd1 166.257(18) 13_556 6_455 ?
Ga1 Nd2 Nd1 62.843(17) 6_455 6_455 ?
Ga1 Nd2 Nd1 107.067(17) 6_456 6_455 ?
Ga1 Nd2 Nd1 102.794(15) 13 6_455 ?
Ga1 Nd2 Nd1 145.533(8) 14 6_455 ?
Ga1 Nd2 Nd1 100.993(16) 5_455 6_455 ?
Ga2 Nd2 Nd1 51.843(9) . 6_455 ?
Ga1 Nd2 Nd1 107.067(17) 13_556 13 ?
Ga1 Nd2 Nd1 102.794(15) 6_455 13 ?
Ga1 Nd2 Nd1 166.257(18) 6_456 13 ?
Ga1 Nd2 Nd1 62.843(17) 13 13 ?
Ga1 Nd2 Nd1 100.993(16) 14 13 ?
Ga1 Nd2 Nd1 145.533(8) 5_455 13 ?
Ga2 Nd2 Nd1 51.843(9) . 13 ?
Nd1 Nd2 Nd1 67.530(15) 6_455 13 ?
Ga1 Nd2 Nd1 102.794(15) 13_556 6_456 ?
Ga1 Nd2 Nd1 107.067(17) 6_455 6_456 ?
Ga1 Nd2 Nd1 62.843(17) 6_456 6_456 ?
Ga1 Nd2 Nd1 166.257(18) 13 6_456 ?
Ga1 Nd2 Nd1 145.533(8) 14 6_456 ?
Ga1 Nd2 Nd1 100.993(16) 5_455 6_456 ?
Ga2 Nd2 Nd1 51.843(9) . 6_456 ?
Nd1 Nd2 Nd1 67.591(14) 6_455 6_456 ?
Nd1 Nd2 Nd1 103.685(18) 13 6_456 ?
Ga1 Nd2 Nd1 62.843(17) 13_556 13_556 ?
Ga1 Nd2 Nd1 166.257(18) 6_455 13_556 ?
Ga1 Nd2 Nd1 102.794(15) 6_456 13_556 ?
Ga1 Nd2 Nd1 107.067(17) 13 13_556 ?
Ga1 Nd2 Nd1 100.993(16) 14 13_556 ?
Ga1 Nd2 Nd1 145.533(8) 5_455 13_556 ?
Ga2 Nd2 Nd1 51.843(9) . 13_556 ?
Nd1 Nd2 Nd1 103.685(18) 6_455 13_556 ?
Nd1 Nd2 Nd1 67.591(13) 13 13_556 ?
Nd1 Nd2 Nd1 67.530(14) 6_456 13_556 ?
Ga1 Nd2 Nd1 126.041(15) 13_556 10 ?
Ga1 Nd2 Nd1 50.963(13) 6_455 10 ?
Ga1 Nd2 Nd1 50.963(13) 6_456 10 ?
Ga1 Nd2 Nd1 126.041(15) 13 10 ?
Ga1 Nd2 Nd1 121.910(18) 14 10 ?
Ga1 Nd2 Nd1 52.388(14) 5_455 10 ?
Ga2 Nd2 Nd1 92.851(7) . 10 ?
Nd1 Nd2 Nd1 58.374(9) 6_455 10 ?
Nd1 Nd2 Nd1 125.861(9) 13 10 ?
Nd1 Nd2 Nd1 58.374(9) 6_456 10 ?
Nd1 Nd2 Nd1 125.861(9) 13_556 10 ?
Ga2 Ga2 Ga2 110.41(7) 9 9_556 ?
Ga2 Ga2 Nd1 137.850(15) 9 13_556 ?
Ga2 Ga2 Nd1 69.518(16) 9_556 13_556 ?
Ga2 Ga2 Nd1 69.518(16) 9 6_455 ?
Ga2 Ga2 Nd1 137.850(15) 9_556 6_455 ?
Nd1 Ga2 Nd1 139.88(3) 13_556 6_455 ?
Ga2 Ga2 Nd1 137.850(15) 9 6_456 ?
Ga2 Ga2 Nd1 69.518(16) 9_556 6_456 ?
Nd1 Ga2 Nd1 83.203(18) 13_556 6_456 ?
Nd1 Ga2 Nd1 83.284(17) 6_455 6_456 ?
Ga2 Ga2 Nd1 69.518(15) 9 13 ?
Ga2 Ga2 Nd1 137.850(15) 9_556 13 ?
Nd1 Ga2 Nd1 83.284(17) 13_556 13 ?
Nd1 Ga2 Nd1 83.203(18) 6_455 13 ?
Nd1 Ga2 Nd1 139.88(3) 6_456 13 ?
Ga2 Ga2 Nd1 63.88(3) 9 5_445 ?
Ga2 Ga2 Nd1 63.88(3) 9_556 5_445 ?
Nd1 Ga2 Nd1 133.401(18) 13_556 5_445 ?
Nd1 Ga2 Nd1 80.912(15) 6_455 5_445 ?
Nd1 Ga2 Nd1 80.912(15) 6_456 5_445 ?
Nd1 Ga2 Nd1 133.401(18) 13 5_445 ?
Ga2 Ga2 Nd1 63.88(3) 9 14_545 ?
Ga2 Ga2 Nd1 63.88(3) 9_556 14_545 ?
Nd1 Ga2 Nd1 80.912(15) 13_556 14_545 ?
Nd1 Ga2 Nd1 133.401(18) 6_455 14_545 ?
Nd1 Ga2 Nd1 133.401(18) 6_456 14_545 ?
Nd1 Ga2 Nd1 80.912(15) 13 14_545 ?
Nd1 Ga2 Nd1 79.05(3) 5_445 14_545 ?
Ga2 Ga2 Nd2 124.80(3) 9 . ?
Ga2 Ga2 Nd2 124.80(3) 9_556 . ?
Nd1 Ga2 Nd2 69.941(17) 13_556 . ?
Nd1 Ga2 Nd2 69.941(17) 6_455 . ?
Nd1 Ga2 Nd2 69.941(17) 6_456 . ?
Nd1 Ga2 Nd2 69.941(17) 13 . ?
Nd1 Ga2 Nd2 140.477(13) 5_445 . ?
Nd1 Ga2 Nd2 140.477(13) 14_545 . ?
Ga1 Ga1 Ga1 111.15(5) 2 2_556 ?
Ga1 Ga1 Nd2 142.340(14) 2 13_556 ?
Ga1 Ga1 Nd2 71.310(16) 2_556 13_556 ?
Ga1 Ga1 Nd2 71.310(16) 2 13 ?
Ga1 Ga1 Nd2 142.340(14) 2_556 13 ?
Nd2 Ga1 Nd2 84.77(2) 13_556 13 ?
Ga1 Ga1 Nd1 69.845(14) 2 13 ?
Ga1 Ga1 Nd1 136.657(15) 2_556 13 ?
Nd2 Ga1 Nd1 135.40(3) 13_556 13 ?
Nd2 Ga1 Nd1 80.566(15) 13 13 ?
Ga1 Ga1 Nd1 136.657(15) 2 13_556 ?
Ga1 Ga1 Nd1 69.845(14) 2_556 13_556 ?
Nd2 Ga1 Nd1 80.566(15) 13_556 13_556 ?
Nd2 Ga1 Nd1 135.40(3) 13 13_556 ?
Nd1 Ga1 Nd1 81.04(2) 13 13_556 ?
Ga1 Ga1 Nd2 62.33(2) 2 5_545 ?
Ga1 Ga1 Nd2 62.33(2) 2_556 5_545 ?
Nd2 Ga1 Nd2 89.70(2) 13_556 5_545 ?
Nd2 Ga1 Nd2 89.70(2) 13 5_545 ?
Nd1 Ga1 Nd2 131.772(15) 13 5_545 ?
Nd1 Ga1 Nd2 131.772(15) 13_556 5_545 ?
Ga1 Ga1 Nd1 64.73(2) 2 14_545 ?
Ga1 Ga1 Nd1 64.73(2) 2_556 14_545 ?
Nd2 Ga1 Nd1 135.605(13) 13_556 14_545 ?
Nd2 Ga1 Nd1 135.605(13) 13 14_545 ?
Nd1 Ga1 Nd1 79.00(2) 13 14_545 ?
Nd1 Ga1 Nd1 79.00(2) 13_556 14_545 ?
Nd2 Ga1 Nd1 75.74(2) 5_545 14_545 ?

loop_
_geom_bond_atom_site_label_1
_geom_bond_atom_site_label_2
_geom_bond_distance
_geom_bond_site_symmetry_2
_geom_bond_publ_flag
Nd1 Ga2 3.1440(5) 13_556 ?
Nd1 Ga2 3.1440(5) 13 ?
Nd1 Ga1 3.2156(7) 13 ?
Nd1 Ga1 3.2156(7) 13_556 ?
Nd1 Ga2 3.2801(9) 5 ?
Nd1 Ga1 3.3380(9) 14 ?
Nd1 Nd2 3.7557(5) 13 ?
Nd1 Nd2 3.7557(5) 13_556 ?
Nd1 Nd1 3.8338(6) 13 ?
Nd1 Nd1 3.8338(6) 13_556 ?
Nd1 Nd2 4.0838(7) . ?
Nd2 Ga1 3.0991(6) 13_556 ?
Nd2 Ga1 3.0991(6) 6_455 ?
Nd2 Ga1 3.0991(6) 6_456 ?
Nd2 Ga1 3.0991(6) 13 ?
Nd2 Ga1 3.3148(9) 14 ?
Nd2 Ga1 3.3148(9) 5_455 ?
Nd2 Ga2 3.3988(12) . ?
Ga2 Ga2 2.5440(11) 9 ?
Ga2 Ga2 2.5440(11) 9_556 ?
Ga1 Ga1 2.5326(9) 2 ?
Ga1 Ga1 2.5326(9) 2_556 ?
